data_4332748
loop_
_publ_author_name
'Mohamed, Ahmed A.'
'Galassi, Rossana'
'Papa, Fabrizio'
'Burini, Alfredo'
'Fackler, John P.'

_publ_section_title
;
 Gold(I) and Silver(I) Mixed-Metal Trinuclear Complexes:&#x00A0; Dimeric
 Products from the Reaction of Gold(I) Carbeniates or Benzylimidazolates
 with Silver(I) 3,5-Diphenylpyrazolate&#x2020;
;
_journal_issue 19
_journal_name_full 'Inorganic Chemistry'
_journal_page_first 7770
_journal_page_last 7776
_journal_paper_doi 10.1021/ic060792j
_journal_volume 45
_journal_year 2006
_chemical_formula_sum 'C80 H62 Ag4 Au2 N12'
_chemical_formula_weight 2016.84
_chemical_name_systematic
; 
 ? 
;
_space_group_IT_number 15
_symmetry_cell_setting monoclinic
_symmetry_space_group_name_Hall '-C 2yc'
_symmetry_space_group_name_H-M 'C 1 2/c 1'
_atom_sites_solution_hydrogens geom
_atom_sites_solution_primary direct
_atom_sites_solution_secondary difmap
_audit_creation_method SHELXL-97
_cell_angle_alpha 90.00
_cell_angle_beta 102.206(3)
_cell_angle_gamma 90.00
_cell_formula_units_Z 4
_cell_length_a 26.368(5)
_cell_length_b 15.672(3)
_cell_length_c 17.010(3)
_cell_measurement_temperature 110(2)
_cell_volume 6870(2)
_computing_structure_refinement 'SHELXL-97 (Sheldrick, 1997)'
_computing_structure_solution 'SHELXS-97 (Sheldrick, 1990)'
_diffrn_ambient_temperature 110(2)
_diffrn_measured_fraction_theta_full 0.983
_diffrn_measured_fraction_theta_max 0.983
_diffrn_radiation_monochromator graphite
_diffrn_radiation_source 'fine-focus sealed tube'
_diffrn_radiation_type MoK\a
_diffrn_radiation_wavelength 0.71073
_diffrn_reflns_av_R_equivalents 0.0854
_diffrn_reflns_av_sigmaI/netI 0.0991
_diffrn_reflns_limit_h_max 34
_diffrn_reflns_limit_h_min -35
_diffrn_reflns_limit_k_max 20
_diffrn_reflns_limit_k_min -20
_diffrn_reflns_limit_l_max 22
_diffrn_reflns_limit_l_min -22
_diffrn_reflns_number 30451
_diffrn_reflns_theta_full 28.30
_diffrn_reflns_theta_max 28.30
_diffrn_reflns_theta_min 1.52
_exptl_absorpt_coefficient_mu 5.428
_exptl_crystal_colour colorless
_exptl_crystal_density_diffrn 1.950
_exptl_crystal_density_method 'not measured'
_exptl_crystal_description needles
_exptl_crystal_F_000 3888.0
_exptl_crystal_size_max 20
_exptl_crystal_size_mid 15
_exptl_crystal_size_min 10
_refine_diff_density_max 2.603
_refine_diff_density_min -1.616
_refine_diff_density_rms 0.185
_refine_ls_extinction_method none
_refine_ls_goodness_of_fit_ref 1.082
_refine_ls_hydrogen_treatment mixed
_refine_ls_matrix_type full
_refine_ls_number_parameters 442
_refine_ls_number_reflns 8412
_refine_ls_number_restraints 87
_refine_ls_restrained_S_all 1.101
_refine_ls_R_factor_all 0.0730
_refine_ls_R_factor_gt 0.0433
_refine_ls_shift/su_max 0.008
_refine_ls_shift/su_mean 0.000
_refine_ls_structure_factor_coef Fsqd
_refine_ls_weighting_details
; calc 
 [0.00000+1.00000exp(1.00(sin\q/\l)^2^)]/ 
   [\s^2^(Fo^2^)+0.0000+1.0000*P+(0.0050P)^2^+0.0000sin\q/\l] 
 where P = 0.33333Fo^2^ + 0.66667Fc^2^ 
;
_refine_ls_weighting_scheme calc
_refine_ls_wR_factor_gt 0.0730
_refine_ls_wR_factor_ref 0.0781
_reflns_number_gt 5845
_reflns_number_total 8412
_reflns_threshold_expression >2sigma(I)
_cod_data_source_file ic060792jsup2.cif
_cod_data_source_block Ag4Au2Bz
_cod_depositor_comments
;
The following automatic conversions were performed:

'_symmetry_cell_setting' value 'Monoclinic' changed to 'monoclinic'
according to /home/saulius/struct/CIF-dictionaries/cif_core.dic
dictionary named 'cif_core.dic' version 2.4.2 from 2011-04-26.

Automatic conversion script
Id: cif_fix_values 1891 2012-01-12 08:04:46Z andrius 
;
_cod_original_sg_symbol_H-M C2/c
_cod_database_code 4332748

loop_
_symmetry_equiv_pos_as_xyz
'x, y, z'
'-x, y, -z+1/2'
'x+1/2, y+1/2, z'
'-x+1/2, y+1/2, -z+1/2'
'-x, -y, -z'
'x, -y, z-1/2'
'-x+1/2, -y+1/2, -z'
'x+1/2, -y+1/2, z-1/2'

loop_
_atom_site_label
_atom_site_type_symbol
_atom_site_fract_x
_atom_site_fract_y
_atom_site_fract_z
_atom_site_U_iso_or_equiv
_atom_site_adp_type
_atom_site_occupancy
_atom_site_symmetry_multiplicity
_atom_site_calc_flag
_atom_site_refinement_flags
Au1 Au 0.428635(9) 0.699018(15) 0.194967(15) 0.01795(7) Uani 1 1 d .
Ag1 Ag 0.536309(18) 0.68574(3) 0.11704(3) 0.01927(12) Uani 1 1 d .
N1 N 0.46043(19) 0.8099(3) 0.1617(3) 0.0178(11) Uani 1 1 d .
C1 C 0.4849(2) 0.9416(4) 0.1369(4) 0.0190(14) Uani 1 1 d .
H1 H 0.4852 1.0005 0.1305 0.023 Uiso 1 1 calc R
Ag2 Ag 0.478359(18) 0.50144(3) 0.14582(3) 0.02011(12) Uani 1 1 d .
N2 N 0.50772(18) 0.8053(3) 0.1427(3) 0.0155(11) Uani 1 1 d .
C2 C 0.4459(2) 0.8932(4) 0.1584(3) 0.0169(13) Uani 1 1 d .
N3 N 0.56072(18) 0.5731(3) 0.0712(3) 0.0178(12) Uani 1 1 d .
C3 C 0.3959(3) 0.9238(4) 0.1728(4) 0.0238(15) Uani 1 1 d .
N4 N 0.54380(19) 0.4968(3) 0.0972(3) 0.0209(12) Uani 1 1 d .
C4 C 0.3931(3) 1.0048(4) 0.2078(4) 0.0280(16) Uani 1 1 d .
H4 H 0.4231 1.0373 0.2229 0.034 Uiso 1 1 calc R
N5 N 0.4116(2) 0.5119(3) 0.1913(3) 0.0213(12) Uani 1 1 d .
C5 C 0.3470(3) 1.0365(4) 0.2197(4) 0.0342(18) Uani 1 1 d .
H5 H 0.3462 1.0888 0.2452 0.041 Uiso 1 1 calc R
N6 N 0.3551(2) 0.5740(3) 0.2496(3) 0.0256(9) Uani 1 1 d U
C6 C 0.3014(3) 0.9909(5) 0.1941(5) 0.050(2) Uani 1 1 d .
H6 H 0.2700 1.0138 0.2007 0.060 Uiso 1 1 calc R
C7 C 0.3023(3) 0.9115(5) 0.1586(4) 0.0390(19) Uani 1 1 d .
H7 H 0.2718 0.8808 0.1422 0.047 Uiso 1 1 calc R
C8 C 0.3498(3) 0.8774(4) 0.1475(4) 0.0324(17) Uani 1 1 d .
H8 H 0.3505 0.8243 0.1233 0.039 Uiso 1 1 calc R
C9 C 0.5235(2) 0.8847(3) 0.1268(3) 0.0150(13) Uani 1 1 d .
C10 C 0.5740(2) 0.9006(4) 0.1050(4) 0.0182(14) Uani 1 1 d .
C11 C 0.5791(2) 0.9615(4) 0.0497(4) 0.0239(16) Uani 1 1 d .
H11 H 0.5498 0.9912 0.0235 0.029 Uiso 1 1 calc R
C12 C 0.6265(3) 0.9804(4) 0.0315(4) 0.0291(17) Uani 1 1 d .
H12 H 0.6290 1.0232 -0.0053 0.035 Uiso 1 1 calc R
C13 C 0.6700(3) 0.9353(4) 0.0683(4) 0.0340(18) Uani 1 1 d .
H13 H 0.7020 0.9470 0.0558 0.041 Uiso 1 1 calc R
C14 C 0.6659(3) 0.8730(4) 0.1237(4) 0.0333(18) Uani 1 1 d .
H14 H 0.6951 0.8425 0.1485 0.040 Uiso 1 1 calc R
C15 C 0.6182(3) 0.8557(4) 0.1426(4) 0.0274(16) Uani 1 1 d .
H15 H 0.6157 0.8140 0.1805 0.033 Uiso 1 1 calc R
C16 C 0.6030(2) 0.4680(4) 0.0234(4) 0.0188(14) Uani 1 1 d .
H16 H 0.6252 0.4387 -0.0029 0.023 Uiso 1 1 calc R
C17 C 0.5966(2) 0.5570(4) 0.0275(4) 0.0204(15) Uani 1 1 d .
C18 C 0.6217(2) 0.6259(4) -0.0087(4) 0.0225(15) Uani 1 1 d .
C19 C 0.5922(2) 0.6979(4) -0.0420(4) 0.0263(15) Uani 1 1 d .
H19 H 0.5570 0.7009 -0.0411 0.032 Uiso 1 1 calc R
C20 C 0.6156(3) 0.7637(4) -0.0757(4) 0.0298(17) Uani 1 1 d .
H20 H 0.5966 0.8118 -0.0959 0.036 Uiso 1 1 calc R
C21 C 0.6680(3) 0.7573(4) -0.0792(4) 0.0320(18) Uani 1 1 d .
H21 H 0.6838 0.8008 -0.1025 0.038 Uiso 1 1 calc R
C22 C 0.6961(3) 0.6869(4) -0.0482(4) 0.0319(17) Uani 1 1 d .
H22 H 0.7310 0.6831 -0.0505 0.038 Uiso 1 1 calc R
C23 C 0.6733(2) 0.6215(4) -0.0137(4) 0.0245(15) Uani 1 1 d .
H23 H 0.6928 0.5739 0.0065 0.029 Uiso 1 1 calc R
C24 C 0.5689(2) 0.4331(4) 0.0671(4) 0.0190(14) Uani 1 1 d .
C25 C 0.5606(2) 0.3432(4) 0.0843(4) 0.0179(14) Uani 1 1 d .
C26 C 0.5656(2) 0.2802(4) 0.0299(4) 0.0202(14) Uani 1 1 d .
H26 H 0.5721 0.2954 -0.0199 0.024 Uiso 1 1 calc R
C27 C 0.5612(2) 0.1949(4) 0.0480(4) 0.0257(15) Uani 1 1 d .
H27 H 0.5647 0.1537 0.0101 0.031 Uiso 1 1 calc R
C28 C 0.5517(3) 0.1698(4) 0.1212(4) 0.0309(17) Uani 1 1 d .
H28 H 0.5493 0.1122 0.1333 0.037 Uiso 1 1 calc R
C29 C 0.5457(3) 0.2319(4) 0.1763(4) 0.0297(14) Uani 1 1 d U
H29 H 0.5388 0.2158 0.2256 0.036 Uiso 1 1 calc R
C30 C 0.5500(2) 0.3181(4) 0.1592(4) 0.0286(14) Uani 1 1 d U
H30 H 0.5458 0.3591 0.1968 0.034 Uiso 1 1 calc R
C31 C 0.3971(2) 0.5882(4) 0.2168(4) 0.0223(12) Uani 1 1 d U
C32 C 0.3774(2) 0.4513(4) 0.2079(4) 0.0242(12) Uani 1 1 d U
H32 H 0.3785 0.3935 0.1962 0.029 Uiso 1 1 calc R
C33 C 0.3424(2) 0.4886(4) 0.2435(4) 0.0254(11) Uani 1 1 d U
H33 H 0.3151 0.4621 0.2607 0.031 Uiso 1 1 calc R
C34 C 0.3241(3) 0.6397(4) 0.2769(5) 0.0349(11) Uani 1 1 d U
H34A H 0.3459 0.6889 0.2942 0.042 Uiso 1 1 calc R
H34B H 0.3118 0.6185 0.3231 0.042 Uiso 1 1 calc R
C35 C 0.2782(3) 0.6677(5) 0.2136(6) 0.0488(12) Uani 1 1 d U
C36 C 0.2752(3) 0.6520(5) 0.1335(6) 0.0588(14) Uani 1 1 d U
H36 H 0.3019 0.6213 0.1187 0.071 Uiso 1 1 calc R
C37 C 0.2339(3) 0.6801(5) 0.0726(7) 0.0700(15) Uani 1 1 d U
H37 H 0.2318 0.6677 0.0186 0.084 Uiso 1 1 calc R
C38 C 0.1975(4) 0.7264(6) 0.0984(7) 0.0726(16) Uani 1 1 d U
H38 H 0.1703 0.7478 0.0594 0.087 Uiso 1 1 calc R
C39 C 0.1973(3) 0.7439(5) 0.1741(6) 0.0646(15) Uani 1 1 d U
H39 H 0.1701 0.7754 0.1865 0.078 Uiso 1 1 calc R
C40 C 0.2369(3) 0.7159(5) 0.2349(6) 0.0580(14) Uani 1 1 d U
H40 H 0.2369 0.7280 0.2884 0.070 Uiso 1 1 calc R

loop_
_atom_site_aniso_label
_atom_site_aniso_U_11
_atom_site_aniso_U_22
_atom_site_aniso_U_33
_atom_site_aniso_U_23
_atom_site_aniso_U_13
_atom_site_aniso_U_12
Au1 0.02174(13) 0.01246(11) 0.02215(14) -0.00008(11) 0.01026(10) -0.00157(11)
Ag1 0.0222(3) 0.0107(2) 0.0273(3) -0.0015(2) 0.0107(2) 0.00184(19)
N1 0.024(3) 0.013(3) 0.019(3) 0.000(2) 0.010(2) -0.002(2)
C1 0.020(3) 0.014(3) 0.025(4) -0.002(3) 0.010(3) 0.000(3)
Ag2 0.0206(3) 0.0148(2) 0.0280(3) -0.0002(2) 0.0120(2) 0.0012(2)
N2 0.019(3) 0.012(2) 0.016(3) -0.001(2) 0.005(2) -0.001(2)
C2 0.029(4) 0.009(3) 0.013(3) 0.003(2) 0.004(3) 0.002(3)
N3 0.019(3) 0.011(2) 0.027(3) 0.001(2) 0.013(2) 0.001(2)
C3 0.033(4) 0.014(3) 0.030(4) 0.003(3) 0.019(3) -0.001(3)
N4 0.024(3) 0.011(3) 0.030(3) 0.002(2) 0.010(3) 0.000(2)
C4 0.029(4) 0.023(4) 0.035(4) 0.000(3) 0.015(3) 0.005(3)
N5 0.032(3) 0.013(3) 0.023(3) 0.003(2) 0.013(3) 0.000(2)
C5 0.037(4) 0.020(4) 0.053(5) 0.004(3) 0.025(4) 0.012(3)
N6 0.025(2) 0.0157(18) 0.041(2) -0.0018(17) 0.0195(18) -0.0034(16)
C6 0.039(5) 0.036(5) 0.086(7) 0.005(4) 0.037(5) 0.013(4)
C7 0.024(4) 0.039(5) 0.058(6) 0.010(4) 0.017(4) -0.002(3)
C8 0.033(4) 0.022(4) 0.044(5) 0.009(3) 0.014(4) 0.006(3)
C9 0.025(3) 0.009(3) 0.011(3) 0.000(2) 0.002(3) -0.001(2)
C10 0.021(3) 0.013(3) 0.022(4) -0.004(3) 0.006(3) -0.001(3)
C11 0.028(4) 0.012(3) 0.032(4) 0.002(3) 0.008(3) 0.004(3)
C12 0.036(4) 0.022(4) 0.036(4) 0.004(3) 0.023(4) -0.006(3)
C13 0.026(4) 0.033(4) 0.048(5) 0.001(4) 0.018(4) -0.004(3)
C14 0.028(4) 0.029(4) 0.047(5) 0.001(3) 0.018(4) 0.009(3)
C15 0.034(4) 0.019(3) 0.031(4) 0.006(3) 0.011(3) 0.002(3)
C16 0.017(3) 0.015(3) 0.027(4) -0.001(3) 0.011(3) 0.002(3)
C17 0.016(3) 0.015(3) 0.032(4) 0.000(3) 0.008(3) 0.002(3)
C18 0.032(4) 0.010(3) 0.029(4) -0.003(3) 0.014(3) -0.003(3)
C19 0.027(4) 0.025(3) 0.032(4) 0.000(3) 0.015(3) -0.002(3)
C20 0.043(5) 0.019(3) 0.032(4) 0.001(3) 0.017(4) 0.003(3)
C21 0.044(5) 0.024(4) 0.033(4) 0.003(3) 0.019(4) -0.009(3)
C22 0.030(4) 0.029(4) 0.040(5) -0.007(3) 0.016(3) -0.007(3)
C23 0.021(4) 0.024(4) 0.028(4) -0.005(3) 0.006(3) 0.001(3)
C24 0.021(4) 0.018(3) 0.019(4) -0.003(3) 0.005(3) 0.000(3)
C25 0.014(3) 0.016(3) 0.025(4) -0.001(3) 0.007(3) 0.002(3)
C26 0.021(3) 0.016(3) 0.023(4) 0.004(3) 0.003(3) 0.001(3)
C27 0.034(4) 0.017(3) 0.026(4) -0.002(3) 0.004(3) 0.001(3)
C28 0.037(4) 0.017(3) 0.040(5) 0.002(3) 0.012(4) -0.008(3)
C29 0.033(3) 0.026(3) 0.034(3) 0.002(3) 0.015(3) -0.002(3)
C30 0.031(3) 0.026(3) 0.033(3) -0.004(3) 0.014(3) -0.002(3)
C31 0.025(3) 0.014(2) 0.034(3) -0.001(2) 0.019(2) -0.002(2)
C32 0.025(3) 0.015(2) 0.035(3) 0.000(2) 0.012(2) -0.004(2)
C33 0.027(2) 0.016(2) 0.037(3) 0.000(2) 0.015(2) -0.0044(19)
C34 0.028(2) 0.022(2) 0.062(3) -0.001(2) 0.026(2) -0.0060(19)
C35 0.031(2) 0.031(2) 0.088(3) 0.010(2) 0.022(2) -0.0068(19)
C36 0.039(3) 0.044(3) 0.092(3) 0.015(3) 0.009(3) -0.006(2)
C37 0.047(3) 0.054(3) 0.105(3) 0.019(3) 0.005(3) -0.004(2)
C38 0.046(3) 0.053(3) 0.114(4) 0.021(3) 0.007(3) -0.004(2)
C39 0.036(3) 0.043(3) 0.115(4) 0.018(3) 0.017(3) -0.004(2)
C40 0.034(3) 0.038(3) 0.106(3) 0.014(3) 0.023(3) -0.007(2)

loop_
_atom_type_symbol
_atom_type_description
_atom_type_scat_dispersion_real
_atom_type_scat_dispersion_imag
_atom_type_scat_source
C C 0.0033 0.0016 'International Tables Vol C Tables 4.2.6.8 and 6.1.1.4'
H H 0.0000 0.0000 'International Tables Vol C Tables 4.2.6.8 and 6.1.1.4'
N N 0.0061 0.0033 'International Tables Vol C Tables 4.2.6.8 and 6.1.1.4'
Ag Ag -0.8971 1.1015 'International Tables Vol C Tables 4.2.6.8 and 6.1.1.4'
Au Au -2.0133 8.8022 'International Tables Vol C Tables 4.2.6.8 and 6.1.1.4'

loop_
_geom_angle_atom_site_label_1
_geom_angle_atom_site_label_2
_geom_angle_atom_site_label_3
_geom_angle
_geom_angle_site_symmetry_1
_geom_angle_site_symmetry_3
C31 Au1 N1 174.7(2) . .
C31 Au1 Ag1 78.32(18) . 2_655
N1 Au1 Ag1 106.65(13) . 2_655
N3 Ag1 N2 170.27(19) . .
N3 Ag1 Au1 112.89(14) . 2_655
N2 Ag1 Au1 76.75(13) . 2_655
N3 Ag1 Ag2 60.77(13) . .
N2 Ag1 Ag2 122.95(13) . .
Au1 Ag1 Ag2 87.336(15) 2_655 .
N2 N1 C2 107.9(5) . .
N2 N1 Au1 118.0(4) . .
C2 N1 Au1 134.0(4) . .
C2 C1 C9 106.6(5) . .
N4 Ag2 N5 177.03(19) . .
N4 Ag2 Ag1 61.77(13) . .
N5 Ag2 Ag1 115.82(13) . .
N1 N2 C9 109.6(5) . .
N1 N2 Ag1 119.1(3) . .
C9 N2 Ag1 129.7(4) . .
N1 C2 C1 108.5(5) . .
N1 C2 C3 124.1(5) . .
C1 C2 C3 127.3(5) . .
C17 N3 N4 109.0(5) . .
C17 N3 Ag1 132.5(4) . .
N4 N3 Ag1 117.9(3) . .
C8 C3 C4 118.3(6) . .
C8 C3 C2 122.0(6) . .
C4 C3 C2 119.6(6) . .
C24 N4 N3 107.5(5) . .
C24 N4 Ag2 133.9(4) . .
N3 N4 Ag2 116.8(3) . .
C5 C4 C3 121.2(6) . .
C31 N5 C32 107.5(5) . .
C31 N5 Ag2 120.6(4) . .
C32 N5 Ag2 131.7(4) . .
C4 C5 C6 120.3(7) . .
C31 N6 C33 109.5(5) . .
C31 N6 C34 125.3(5) . .
C33 N6 C34 124.8(5) . .
C5 C6 C7 120.3(7) . .
C6 C7 C8 119.8(7) . .
C3 C8 C7 119.9(7) . .
N2 C9 C1 107.4(5) . .
N2 C9 C10 122.4(5) . .
C1 C9 C10 130.2(5) . .
C11 C10 C15 118.3(6) . .
C11 C10 C9 121.0(6) . .
C15 C10 C9 120.6(5) . .
C10 C11 C12 121.9(6) . .
C11 C12 C13 119.6(6) . .
C14 C13 C12 119.6(6) . .
C13 C14 C15 120.2(6) . .
C14 C15 C10 120.2(6) . .
C24 C16 C17 105.4(5) . .
N3 C17 C16 108.6(5) . .
N3 C17 C18 121.6(5) . .
C16 C17 C18 129.8(5) . .
C23 C18 C19 118.7(6) . .
C23 C18 C17 121.7(6) . .
C19 C18 C17 119.6(6) . .
C20 C19 C18 120.1(6) . .
C19 C20 C21 119.6(6) . .
C22 C21 C20 120.0(6) . .
C21 C22 C23 120.8(6) . .
C22 C23 C18 120.8(6) . .
N4 C24 C16 109.5(5) . .
N4 C24 C25 121.8(5) . .
C16 C24 C25 128.7(5) . .
C26 C25 C30 118.0(6) . .
C26 C25 C24 121.0(6) . .
C30 C25 C24 120.9(5) . .
C27 C26 C25 121.3(6) . .
C26 C27 C28 121.1(6) . .
C27 C28 C29 118.7(6) . .
C28 C29 C30 121.1(6) . .
C29 C30 C25 119.9(6) . .
N5 C31 N6 107.3(5) . .
N5 C31 Au1 123.5(4) . .
N6 C31 Au1 128.9(4) . .
C33 C32 N5 109.6(6) . .
C32 C33 N6 106.2(5) . .
N6 C34 C35 113.6(6) . .
C36 C35 C40 117.3(9) . .
C36 C35 C34 121.8(7) . .
C40 C35 C34 120.8(8) . .
C35 C36 C37 123.2(9) . .
C38 C37 C36 115.1(11) . .
C39 C38 C37 125.5(11) . .
C38 C39 C40 120.4(10) . .
C39 C40 C35 118.4(9) . .

loop_
_geom_bond_atom_site_label_1
_geom_bond_atom_site_label_2
_geom_bond_distance
_geom_bond_site_symmetry_2
Au1 C31 1.995(6) .
Au1 N1 2.060(5) .
Au1 Ag1 3.1423(8) 2_655
Ag1 N3 2.085(5) .
Ag1 N2 2.099(5) .
Ag1 Au1 3.1423(8) 2_655
Ag1 Ag2 3.3516(8) .
N1 N2 1.355(6) .
N1 C2 1.359(7) .
C1 C2 1.387(8) .
C1 C9 1.391(8) .
Ag2 N4 2.067(5) .
Ag2 N5 2.074(5) .
N2 C9 1.358(7) .
C2 C3 1.470(8) .
N3 C17 1.347(7) .
N3 N4 1.382(6) .
C3 C8 1.404(9) .
C3 C4 1.412(8) .
N4 C24 1.356(7) .
C4 C5 1.367(8) .
N5 C31 1.354(7) .
N5 C32 1.379(7) .
C5 C6 1.387(10) .
N6 C31 1.359(7) .
N6 C33 1.378(7) .
N6 C34 1.451(8) .
C6 C7 1.386(10) .
C7 C8 1.409(9) .
C9 C10 1.477(8) .
C10 C11 1.367(8) .
C10 C15 1.395(8) .
C11 C12 1.380(8) .
C12 C13 1.380(9) .
C13 C14 1.377(9) .
C14 C15 1.389(9) .
C16 C24 1.393(8) .
C16 C17 1.407(8) .
C17 C18 1.467(8) .
C18 C23 1.382(8) .
C18 C19 1.419(8) .
C19 C20 1.388(8) .
C20 C21 1.399(9) .
C21 C22 1.371(9) .
C22 C23 1.381(8) .
C24 C25 1.465(8) .
C25 C26 1.378(8) .
C25 C30 1.417(8) .
C26 C27 1.383(8) .
C27 C28 1.379(9) .
C28 C29 1.383(9) .
C29 C30 1.391(8) .
C32 C33 1.339(8) .
C34 C35 1.504(10) .
C35 C36 1.370(11) .
C35 C40 1.432(11) .
C36 C37 1.407(11) .
C37 C38 1.346(13) .
C38 C39 1.318(13) .
C39 C40 1.378(11) .
